data_9017285
loop_
_publ_author_name
'Biagioni, C.'
'Bindi, L.'
'Mauro, D.'
'Pasero, M.'

_publ_section_title
;
 Crystal-chemistry of sulfates from the Apuan Alps (Tuscany, Italy).
 IV. Giacovazzoite, K5Fe3+3O(SO4)6(H2O)9*H2O, the natural analogue of the beta-Maus's salt
 and its dehydration product
 Note: this is the dehydration product
;
_journal_name_full 'Physics and Chemistry of Minerals'
_journal_page_last 7
_journal_volume 47
_journal_year 2020
_chemical_compound_source 'the Monte Arsiccio mine, Apuan Alps, Tuscany, Italy'
_chemical_formula_sum 'Fe3 H8 K5 O31.52 S6'
_chemical_name_mineral Giacovazzoite
_space_group_IT_number 14
_space_group_name_Hall '-P 2ybc'
_space_group_name_H-M_alt 'P 1 21/c 1'
_symmetry_space_group_name_H-M 'P 1 21/c 1'
_cell_angle_alpha 90
_cell_angle_beta 96.3810
_cell_angle_gamma 90
_cell_formula_units_Z 4
_cell_length_a 9.3434
_cell_length_b 18.1838
_cell_length_c 17.7702
_cell_volume 3000.427
_database_code_amcsd 0020911
_exptl_crystal_density_diffrn 2.364
_cod_data_source_file inputs/fixed/downloads/10/10504.cif
_cod_data_source_block 10504
_cod_original_formula_sum 'K5 Fe3 S6 O31.52 H8'
_cod_database_code 9017285

loop_
_space_group_symop_operation_xyz
x,y,z
x,1/2-y,1/2+z
-x,1/2+y,1/2-z
-x,-y,-z

loop_
_atom_site_aniso_label
_atom_site_aniso_U_11
_atom_site_aniso_U_22
_atom_site_aniso_U_33
_atom_site_aniso_U_12
_atom_site_aniso_U_13
_atom_site_aniso_U_23
K1 0.03390 0.03470 0.04330 0.01130 0.01510 0.00940
K2 0.04260 0.02910 0.04390 -0.00010 -0.00840 -0.00070
K3 0.02920 0.06010 0.04610 -0.00030 0.00630 -0.00590
K4 0.03120 0.02940 0.04680 -0.00930 0.00820 -0.00900
K5 0.05710 0.03430 0.02290 -0.00710 0.00450 0.00500
Fe1 0.01640 0.01790 0.01610 -0.00180 0.00401 0.00019
Fe2 0.01640 0.01680 0.01700 0.00009 0.00195 -0.00016
Fe3 0.01470 0.01621 0.01570 -0.00046 0.00309 0.00102
S1 0.01450 0.01620 0.02550 -0.00080 0.00300 -0.00080
S2 0.01740 0.01490 0.02510 0.00030 0.00380 -0.00330
S3 0.02340 0.01640 0.01870 0.00150 0.00450 -0.00300
S4 0.02030 0.01820 0.01990 -0.00050 0.00370 0.00460
S5 0.02140 0.01930 0.02200 0.00350 0.00450 0.00640
S6 0.02410 0.01890 0.01680 -0.00320 0.00260 -0.00290
O1 0.02180 0.01730 0.02420 -0.00080 -0.00150 0.00160
O2 0.02100 0.02720 0.02610 -0.00320 0.00030 0.00450
O3 0.01930 0.02590 0.03910 0.00180 0.01060 0.00360
O4 0.02600 0.02240 0.04440 0.00040 -0.00220 -0.00990
O5 0.01950 0.01830 0.02560 0.00060 0.00660 0.00020
O6 0.04450 0.02160 0.02320 0.01150 0.00430 0.00030
O7 0.03360 0.02260 0.03410 -0.01190 0.00080 -0.00300
O8 0.01920 0.02590 0.06020 0.00380 0.00300 -0.00370
O9 0.01850 0.02750 0.03700 0.00100 0.00060 -0.01290
O10 0.02240 0.02080 0.02060 -0.00210 0.00510 -0.00360
O11 0.04060 0.03910 0.02200 -0.00010 0.01010 -0.00930
O12 0.04310 0.01920 0.03590 -0.00050 -0.00200 0.00500
O13 0.02240 0.02940 0.02180 -0.00700 -0.00110 0.00610
O14 0.02440 0.01710 0.02120 -0.00280 -0.00080 0.00380
O15 0.02840 0.03930 0.02570 0.00290 0.01220 0.00740
O16 0.03810 0.01980 0.03640 0.00290 -0.00160 0.00800
O17 0.02510 0.02770 0.02990 0.00540 0.01050 0.01360
O18 0.01980 0.03640 0.02720 0.00690 0.00460 0.01210
O19 0.08200 0.01960 0.05510 0.00170 0.03740 0.00370
O20 0.02720 0.07900 0.02710 0.00150 -0.00610 0.00880
O21 0.02810 0.03800 0.02230 -0.01050 0.00620 -0.00990
O22 0.02970 0.03280 0.02250 -0.01420 0.00600 -0.00720
O23 0.03170 0.03810 0.02140 -0.00140 -0.00380 0.00090
O24 0.04390 0.01990 0.03700 -0.00210 0.00370 -0.00160
O25 0.01430 0.01810 0.01650 -0.00150 0.00350 0.00180
OW26 0.03400 0.02190 0.02320 -0.00410 0.01230 -0.00130
OW27 0.02120 0.04310 0.01790 -0.00420 -0.00130 0.00710
OW28 0.01370 0.02250 0.04420 -0.00050 0.00350 0.00290
OW29 0.05500 0.03190 0.03690 0.00330 0.00460 0.00600
OW30 0.02780 0.12400 0.03930 -0.01000 0.00160 0.00710
O31A 0.06200 0.15800 0.04600 0.00900 -0.00800 0.01800
O31B 0.06200 0.15800 0.04600 0.00900 -0.00800 0.01800
OW32 0.05500 0.11700 0.08100 0.01100 0.00600 0.01100

loop_
_atom_site_label
_atom_site_fract_x
_atom_site_fract_y
_atom_site_fract_z
_atom_site_occupancy
_atom_site_U_iso_or_equiv
_atom_site_type_symbol
_atom_site_attached_hydrogens
K1 0.55650 0.84207 0.76151 1.00000 0.03650 K 0
K2 0.27207 0.90066 0.55594 1.00000 0.03950 K 0
K3 -0.02767 0.58115 0.58788 1.00000 0.04500 K 0
K4 0.11402 0.79981 0.76534 1.00000 0.03553 K 0
K5 0.64975 0.36493 0.54456 1.00000 0.03810 K 0
Fe1 0.56907 0.61233 0.65050 1.00000 0.01664 Fe 0
Fe2 0.63071 0.57991 0.83765 1.00000 0.01672 Fe 0
Fe3 0.29839 0.57544 0.75005 1.00000 0.01542 Fe 0
S1 0.80510 0.70179 0.75223 1.00000 0.01870 S 0
S2 0.75928 0.47444 0.71903 1.00000 0.01904 S 0
S3 0.39696 0.69216 0.88385 1.00000 0.01937 S 0
S4 0.38529 0.46467 0.88228 1.00000 0.01936 S 0
S5 0.27470 0.70938 0.62761 1.00000 0.02076 S 0
S6 0.32355 0.49373 0.58553 1.00000 0.01990 S 0
O1 0.67370 0.70170 0.69662 1.00000 0.02140 O 0
O2 0.78910 0.64201 0.80783 1.00000 0.02490 O 0
O3 0.93170 0.68510 0.71410 1.00000 0.02750 O 0
O4 0.81710 0.77248 0.78935 1.00000 0.03140 O 0
O5 0.73760 0.54268 0.67220 1.00000 0.02080 O 0
O6 0.72370 0.49055 0.79691 1.00000 0.02970 O 0
O7 0.66910 0.41538 0.68744 1.00000 0.03030 O 0
O8 0.91080 0.45447 0.72189 1.00000 0.03520 O 0
O9 0.55040 0.66726 0.88537 1.00000 0.02790 O 0
O10 0.30260 0.63321 0.84662 1.00000 0.02110 O 0
O11 0.36350 0.70198 0.96052 1.00000 0.03340 O 0
O12 0.37930 0.75932 0.84056 1.00000 0.03320 O 0
O13 0.51370 0.51325 0.89751 1.00000 0.02480 O 0
O14 0.32210 0.47805 0.80257 1.00000 0.02120 O 0
O15 0.28030 0.48320 0.93375 1.00000 0.03050 O 0
O16 0.43160 0.38846 0.88853 1.00000 0.03180 O 0
O17 0.23470 0.66591 0.69347 1.00000 0.02700 O 0
O18 0.41840 0.68387 0.60981 1.00000 0.02770 O 0
O19 0.28200 0.78540 0.64863 1.00000 0.05000 O 0
O20 0.17010 0.69439 0.56290 1.00000 0.04520 O 0
O21 0.25780 0.51420 0.65486 1.00000 0.02920 O 0
O22 0.45910 0.53696 0.58388 1.00000 0.02810 O 0
O23 0.22290 0.51228 0.51982 1.00000 0.03090 O 0
O24 0.35850 0.41604 0.58644 1.00000 0.03360 O 0
O25 0.49970 0.58791 0.74460 1.00000 0.01620 O 0
OW26 0.67590 0.64076 0.55703 1.00000 0.02570 O 0
OW27 0.77680 0.56492 0.93241 1.00000 0.02770 O 0
OW28 0.08450 0.56524 0.76442 1.00000 0.02680 O 0
OW29 0.71070 0.78216 0.52828 1.00000 0.04140 O 0
OW30 0.05270 0.60410 0.93631 1.00000 0.06380 O 0
O31A 0.04250 0.73040 0.41760 0.74100 0.08950 O 0
O31B 0.00400 0.64130 0.41450 0.25900 0.08950 O 0
OW32 -0.02020 0.86600 0.61900 0.52000 0.08500 O 0
H261 0.68200 0.69170 0.54900 1.00000 0.09400 H 0
H262 0.66800 0.62000 0.50870 1.00000 0.07800 H 0
H271 0.87000 0.58700 0.93300 1.00000 0.07600 H 0
H272 0.75600 0.55200 0.98090 1.00000 0.07300 H 0
H281 0.02800 0.52480 0.75500 1.00000 0.08000 H 0
H282 0.01200 0.59800 0.75700 1.00000 0.07300 H 0
H291 0.65800 0.80500 0.56300 1.00000 0.08200 H 0
H292 0.67600 0.79400 0.47910 1.00000 0.08000 H 0

loop_
_cod_changelog_entry_id
_cod_changelog_entry_author
_cod_changelog_entry_date
_cod_changelog_entry_text
1
;cod-tools version 3.8.0
Id: cif_guess_AMCSD_atom_types 9574 2023-05-10 09:00:05Z saulius
;
2023-05-10T18:58:04+03:00
;Derived atom types and hydrogen counts
from atom names that follow the AMCSD naming convention
(Wat == water, O-H == hydroxyl).
;

loop_
_cod_related_entry_id
_cod_related_entry_database
_cod_related_entry_code
1 AMCSD 0020911
